data_4331004
loop_
_publ_author_name
'Victor I. Ovcharenko'
'Sergey V. Fokin'
'Elvina T. Kostina'
'Galina V. Romanenko'
'Artem S. Bogomyakov'
'Eugene V. Tretyakov'

_publ_section_title
;
 First Example of a Reversible Single-Crystal-to-Single-Crystal
 Polymerization-Depolymerization Accompanied by a Magnetic Anomaly for a
 Transition-Metal Complex with an Organic Radical
;
_journal_name_full 'Inorganic Chemistry'
_journal_page_first 12188
_journal_page_last 12194
_journal_paper_doi 10.1021/ic301328x
_journal_volume 51
_journal_year 2012
_chemical_formula_sum 'C23 H23 Cu F12 N4 O6'
_chemical_formula_weight 742.99
_chemical_name_systematic
; 
 ? 
;
_space_group_IT_number 2
_symmetry_cell_setting triclinic
_symmetry_space_group_name_Hall '-P 1'
_symmetry_space_group_name_H-M 'P -1'
_atom_sites_solution_hydrogens geom
_atom_sites_solution_primary direct
_atom_sites_solution_secondary difmap
_audit_creation_method SHELXL-97
_cell_angle_alpha 89.606(5)
_cell_angle_beta 77.580(5)
_cell_angle_gamma 63.539(5)
_cell_formula_units_Z 4
_cell_length_a 14.2286(11)
_cell_length_b 15.1117(11)
_cell_length_c 16.2854(11)
_cell_measurement_reflns_used 6424
_cell_measurement_temperature 240(2)
_cell_measurement_theta_max 21.48
_cell_measurement_theta_min 2.57
_cell_volume 3045.6(4)
_computing_cell_refinement 'Bruker SAINT'
_computing_data_collection 'Bruker APEX2'
_computing_data_reduction 'Bruker SAINT'
_computing_molecular_graphics 'Bruker SHELXTL'
_computing_publication_material 'Bruker SHELXTL'
_computing_structure_refinement 'SHELXL-97 (Sheldrick, 1997)'
_computing_structure_solution 'SHELXS-97 (Sheldrick, 1990)'
_diffrn_ambient_temperature 240(2)
_diffrn_measured_fraction_theta_full 0.960
_diffrn_measured_fraction_theta_max 0.960
_diffrn_measurement_device_type 'Bruker APEX-II CCD'
_diffrn_measurement_method '\f and \w scans'
_diffrn_radiation_monochromator graphite
_diffrn_radiation_source 'fine-focus sealed tube'
_diffrn_radiation_type MoK\a
_diffrn_radiation_wavelength 0.71073
_diffrn_reflns_av_R_equivalents 0.0736
_diffrn_reflns_av_sigmaI/netI 0.1660
_diffrn_reflns_limit_h_max 18
_diffrn_reflns_limit_h_min -18
_diffrn_reflns_limit_k_max 16
_diffrn_reflns_limit_k_min -19
_diffrn_reflns_limit_l_max 20
_diffrn_reflns_limit_l_min -21
_diffrn_reflns_number 40978
_diffrn_reflns_theta_full 28.38
_diffrn_reflns_theta_max 28.38
_diffrn_reflns_theta_min 1.65
_diffrn_standards_number 0
_exptl_absorpt_coefficient_mu 0.834
_exptl_absorpt_correction_T_max 0.5510
_exptl_absorpt_correction_T_min 0.4788
_exptl_absorpt_correction_type multi-scan
_exptl_crystal_colour black
_exptl_crystal_density_diffrn 1.620
_exptl_crystal_description bulk
_exptl_crystal_F_000 1496
_exptl_crystal_size_max 0.18
_exptl_crystal_size_mid 0.12
_exptl_crystal_size_min 0.10
_refine_diff_density_max 0.541
_refine_diff_density_min -0.416
_refine_diff_density_rms 0.053
_refine_ls_extinction_method none
_refine_ls_goodness_of_fit_ref 0.804
_refine_ls_hydrogen_treatment constr
_refine_ls_matrix_type full
_refine_ls_number_parameters 1048
_refine_ls_number_reflns 14650
_refine_ls_number_restraints 0
_refine_ls_restrained_S_all 0.804
_refine_ls_R_factor_all 0.1740
_refine_ls_R_factor_gt 0.0426
_refine_ls_shift/su_max 0.001
_refine_ls_shift/su_mean 0.000
_refine_ls_structure_factor_coef Fsqd
_refine_ls_weighting_details 'calc w=1/[\s^2^(Fo^2^)+(0.0425P)^2^+0.0000P] where P=(Fo^2^+2Fc^2^)/3'
_refine_ls_weighting_scheme calc
_refine_ls_wR_factor_gt 0.0840
_refine_ls_wR_factor_ref 0.1111
_reflns_number_gt 5192
_reflns_number_total 14650
_reflns_threshold_expression >2sigma(I)
_cod_data_source_file ic301328x_si_002_4.cif
_cod_data_source_block 240_45as
_cod_database_code 4331004

loop_
_symmetry_equiv_pos_as_xyz
'x, y, z'
'-x, -y, -z'

loop_
_atom_site_label
_atom_site_type_symbol
_atom_site_fract_x
_atom_site_fract_y
_atom_site_fract_z
_atom_site_U_iso_or_equiv
_atom_site_adp_type
_atom_site_occupancy
_atom_site_symmetry_multiplicity
_atom_site_calc_flag
_atom_site_refinement_flags
Cu1 Cu 0.0000 0.0000 0.0000 0.04223(17) Uani 1 2 d S
O1 O 0.03779(19) -0.13245(16) 0.07586(14) 0.0558(6) Uani 1 1 d .
C1 C -0.0085(6) -0.2387(4) 0.1607(4) 0.0776(13) Uani 1 1 d .
F1 F -0.0594(11) -0.2336(10) 0.2424(9) 0.116(4) Uani 0.50 1 d P
F2 F -0.0614(16) -0.2748(15) 0.1214(11) 0.128(8) Uani 0.50 1 d P
F3 F 0.0884(18) -0.2997(16) 0.1467(19) 0.166(11) Uani 0.50 1 d P
F1A F -0.0794(11) -0.2631(12) 0.1537(14) 0.123(8) Uani 0.50 1 d P
F2A F 0.0817(16) -0.3071(12) 0.1163(14) 0.118(8) Uani 0.50 1 d P
F3A F 0.0082(12) -0.2487(11) 0.2373(11) 0.141(5) Uani 0.50 1 d P
C2 C -0.0319(3) -0.1344(3) 0.1345(2) 0.0544(10) Uani 1 1 d .
C3 C -0.1296(3) -0.0560(3) 0.1776(2) 0.0588(10) Uani 1 1 d .
H3A H -0.1721 -0.0692 0.2239 0.071 Uiso 1 1 calc R
C4 C -0.1660(3) 0.0383(3) 0.1556(2) 0.0473(9) Uani 1 1 d .
C5 C -0.2764(4) 0.1175(4) 0.2035(3) 0.0634(11) Uani 1 1 d .
F4 F -0.273(3) 0.191(2) 0.2336(18) 0.107(8) Uani 0.50 1 d P
F5 F -0.3279(16) 0.0879(14) 0.2649(12) 0.112(7) Uani 0.50 1 d P
F6 F -0.3379(14) 0.1475(18) 0.1483(16) 0.102(6) Uani 0.50 1 d P
F4A F -0.3353(17) 0.1805(18) 0.1568(15) 0.125(9) Uani 0.50 1 d P
F5A F -0.269(3) 0.178(2) 0.2596(18) 0.105(8) Uani 0.50 1 d P
F6A F -0.3351(15) 0.0791(15) 0.2471(13) 0.106(6) Uani 0.50 1 d P
O2 O -0.12087(17) 0.07370(15) 0.09799(12) 0.0483(6) Uani 1 1 d .
O1A O 0.09942(16) 0.04255(15) 0.03578(12) 0.0461(6) Uani 1 1 d .
N1A N 0.0930(2) 0.07367(19) 0.11271(16) 0.0439(7) Uani 1 1 d .
C1A C 0.0530(3) 0.1821(2) 0.13919(19) 0.0439(9) Uani 1 1 d .
C2A C 0.1382(3) 0.2092(3) 0.0885(2) 0.0645(11) Uani 1 1 d .
H2AA H 0.1350 0.2099 0.0296 0.097 Uiso 1 1 calc R
H2AB H 0.2093 0.1605 0.0933 0.097 Uiso 1 1 calc R
H2AC H 0.1245 0.2745 0.1104 0.097 Uiso 1 1 calc R
C3A C -0.0559(3) 0.2447(2) 0.11907(19) 0.0536(9) Uani 1 1 d .
H3AA H -0.0471 0.2428 0.0583 0.080 Uiso 1 1 calc R
H3AB H -0.0844 0.3128 0.1430 0.080 Uiso 1 1 calc R
H3AC H -0.1056 0.2183 0.1431 0.080 Uiso 1 1 calc R
C4A C 0.0511(3) 0.1773(3) 0.2347(2) 0.0493(9) Uani 1 1 d .
C5A C -0.0540(3) 0.1853(3) 0.2899(2) 0.0720(12) Uani 1 1 d .
H5AA H -0.0495 0.1827 0.3486 0.108 Uiso 1 1 calc R
H5AB H -0.0659 0.1305 0.2726 0.108 Uiso 1 1 calc R
H5AC H -0.1136 0.2477 0.2838 0.108 Uiso 1 1 calc R
C6A C 0.0841(3) 0.2485(3) 0.2716(2) 0.0773(12) Uani 1 1 d .
H6AA H 0.0802 0.2414 0.3313 0.116 Uiso 1 1 calc R
H6AB H 0.0356 0.3162 0.2644 0.116 Uiso 1 1 calc R
H6AC H 0.1575 0.2332 0.2426 0.116 Uiso 1 1 calc R
N2A N 0.1345(2) 0.0730(2) 0.23404(17) 0.0508(7) Uani 1 1 d .
O2A O 0.1858(2) 0.04439(18) 0.29212(15) 0.0687(7) Uani 1 1 d .
C7A C 0.1446(3) 0.0146(3) 0.1665(2) 0.0449(9) Uani 1 1 d .
C8A C 0.2018(3) -0.0913(3) 0.1546(2) 0.0490(9) Uani 1 1 d .
C9A C 0.2144(3) -0.1609(3) 0.2152(2) 0.0677(11) Uani 1 1 d .
C91A C 0.1699(4) -0.1459(3) 0.3091(2) 0.1001(15) Uani 1 1 d .
H91A H 0.1950 -0.2099 0.3317 0.150 Uiso 1 1 calc R
H91B H 0.0916 -0.1134 0.3215 0.150 Uiso 1 1 calc R
H91C H 0.1944 -0.1048 0.3349 0.150 Uiso 1 1 calc R
N3A N 0.2709(3) -0.2530(3) 0.1781(3) 0.0845(11) Uani 1 1 d .
N4A N 0.2917(3) -0.2425(3) 0.0947(3) 0.0792(10) Uani 1 1 d .
C41A C 0.3423(4) -0.3350(4) 0.0333(4) 0.135(2) Uani 1 1 d .
H41A H 0.3318 -0.3891 0.0603 0.162 Uiso 1 1 calc R
H41B H 0.3110 -0.3219 -0.0162 0.162 Uiso 1 1 calc R
C42A C 0.4486(6) -0.3581(4) 0.0109(3) 0.172(3) Uani 1 1 d .
H42A H 0.4871 -0.4174 -0.0288 0.258 Uiso 1 1 calc R
H42B H 0.4777 -0.3699 0.0608 0.258 Uiso 1 1 calc R
H42C H 0.4571 -0.3034 -0.0153 0.258 Uiso 1 1 calc R
C10A C 0.2524(3) -0.1490(3) 0.0780(2) 0.0618(10) Uani 1 1 d .
H10A H 0.2578 -0.1261 0.0242 0.074 Uiso 1 1 calc R
Cu2 Cu 0.5000 0.0000 0.5000 0.05354(19) Uani 1 2 d S
O3 O 0.4594(2) 0.14177(17) 0.50267(13) 0.0574(7) Uani 1 1 d .
C6 C 0.4714(7) 0.2898(4) 0.4868(5) 0.0872(16) Uani 1 1 d .
F7 F 0.4329(15) 0.3181(10) 0.4190(13) 0.123(7) Uani 0.50 1 d P
F8 F 0.395(2) 0.3351(15) 0.5560(15) 0.186(14) Uani 0.50 1 d P
F9 F 0.5391(19) 0.3295(15) 0.4795(16) 0.125(7) Uani 0.50 1 d P
F7A F 0.475(2) 0.3091(13) 0.4113(13) 0.232(13) Uani 0.50 1 d P
F8A F 0.3746(16) 0.3309(12) 0.523(2) 0.173(11) Uani 0.50 1 d P
F9A F 0.519(2) 0.3272(15) 0.5191(19) 0.166(11) Uani 0.50 1 d P
C7 C 0.5255(4) 0.1767(3) 0.4860(2) 0.0578(10) Uani 1 1 d .
C8 C 0.6365(4) 0.1267(3) 0.4692(2) 0.0689(11) Uani 1 1 d .
H8A H 0.6761 0.1630 0.4574 0.083 Uiso 1 1 calc R
C9 C 0.6916(3) 0.0249(4) 0.4691(2) 0.0602(11) Uani 1 1 d .
C10 C 0.8143(4) -0.0223(5) 0.4529(4) 0.0817(15) Uani 1 1 d .
F10 F 0.845(2) -0.054(2) 0.5221(11) 0.138(10) Uani 0.50 1 d P
F11 F 0.8533(9) 0.0269(11) 0.4095(9) 0.123(4) Uani 0.50 1 d P
F12 F 0.8517(13) -0.1044(10) 0.3988(12) 0.115(5) Uani 0.50 1 d P
F10A F 0.851(2) -0.0815(18) 0.5043(13) 0.132(7) Uani 0.50 1 d P
F11A F 0.8651(13) -0.0738(18) 0.3838(9) 0.174(10) Uani 0.50 1 d P
F12A F 0.8551(11) 0.0434(11) 0.4637(12) 0.154(6) Uani 0.50 1 d P
O4 O 0.65262(19) -0.03479(18) 0.48208(13) 0.0572(7) Uani 1 1 d .
Cu3 Cu 0.22043(4) 0.49408(3) 0.26297(2) 0.05788(15) Uani 1 1 d .
O5 O 0.3643(2) 0.48454(17) 0.23475(14) 0.0644(7) Uani 1 1 d .
C11 C 0.5213(5) 0.4954(7) 0.2450(5) 0.0928(17) Uani 1 1 d .
F13 F 0.5780(8) 0.4040(10) 0.220(2) 0.132(5) Uani 0.50 1 d P
F14 F 0.5591(18) 0.456(3) 0.1686(13) 0.175(10) Uani 0.50 1 d P
F15 F 0.5648(13) 0.516(3) 0.2966(14) 0.170(8) Uani 0.50 1 d P
F13A F 0.5310(12) 0.5775(11) 0.248(2) 0.158(8) Uani 0.50 1 d P
F14A F 0.5297(9) 0.542(2) 0.1811(19) 0.161(6) Uani 0.50 1 d P
F15A F 0.5856(11) 0.436(3) 0.2914(18) 0.164(7) Uani 0.50 1 d P
C12 C 0.4035(3) 0.5178(3) 0.2816(3) 0.0662(11) Uani 1 1 d .
C13 C 0.3535(4) 0.5687(3) 0.3616(2) 0.0751(12) Uani 1 1 d .
H13A H 0.3919 0.5894 0.3904 0.090 Uiso 1 1 calc R
C14 C 0.2492(4) 0.5895(3) 0.3993(2) 0.0635(11) Uani 1 1 d .
C15 C 0.1983(8) 0.6501(6) 0.4873(4) 0.0929(19) Uani 1 1 d .
F16 F 0.1485(15) 0.6112(9) 0.5381(7) 0.119(5) Uani 0.50 1 d P
F17 F 0.262(2) 0.671(2) 0.5177(14) 0.220(15) Uani 0.50 1 d P
F18 F 0.1091(14) 0.7384(7) 0.4804(7) 0.116(6) Uani 0.50 1 d P
F16A F 0.1090(15) 0.681(3) 0.5111(16) 0.254(14) Uani 0.50 1 d P
F17A F 0.242(2) 0.5876(13) 0.5433(7) 0.227(9) Uani 0.50 1 d P
F18A F 0.2301(16) 0.7108(10) 0.4969(10) 0.121(7) Uani 0.50 1 d P
O6 O 0.1862(2) 0.56669(17) 0.37169(14) 0.0649(7) Uani 1 1 d .
O7 O 0.06932(19) 0.52232(17) 0.28760(14) 0.0585(7) Uani 1 1 d .
C16 C -0.1000(4) 0.5438(5) 0.2729(4) 0.0722(12) Uani 1 1 d .
F19 F -0.1072(15) 0.5056(14) 0.3482(8) 0.085(4) Uani 0.50 1 d P
F20 F -0.1542(15) 0.6357(10) 0.2884(13) 0.126(8) Uani 0.50 1 d P
F21 F -0.1330(14) 0.4954(9) 0.2270(15) 0.115(5) Uani 0.50 1 d P
F19A F -0.1118(14) 0.4890(14) 0.3312(11) 0.138(8) Uani 0.50 1 d P
F20A F -0.1555(15) 0.6346(12) 0.3110(11) 0.102(6) Uani 0.50 1 d P
F21A F -0.1583(14) 0.5522(11) 0.2187(14) 0.127(5) Uani 0.50 1 d P
C17 C 0.0187(3) 0.5167(2) 0.2355(2) 0.0542(10) Uani 1 1 d .
C18 C 0.0583(3) 0.4919(2) 0.1488(2) 0.0588(10) Uani 1 1 d .
H18A H 0.0135 0.4865 0.1164 0.071 Uiso 1 1 calc R
C19 C 0.1619(4) 0.4750(2) 0.1089(2) 0.0547(10) Uani 1 1 d .
C20 C 0.1942(5) 0.4574(5) 0.0112(3) 0.0721(12) Uani 1 1 d .
F22 F 0.2569(17) 0.4963(18) -0.0195(4) 0.099(3) Uani 0.50 1 d P
F23 F 0.2486(19) 0.3646(9) -0.0090(6) 0.118(5) Uani 0.50 1 d P
F24 F 0.1161(7) 0.493(2) -0.0227(5) 0.126(6) Uani 0.50 1 d P
F22A F 0.165(3) 0.5350(6) -0.0252(5) 0.143(6) Uani 0.50 1 d P
F23A F 0.2967(11) 0.402(2) -0.0197(6) 0.161(7) Uani 0.50 1 d P
F24A F 0.144(2) 0.4072(18) -0.0166(5) 0.133(5) Uani 0.50 1 d P
O8 O 0.2333(2) 0.47505(17) 0.14120(13) 0.0579(7) Uani 1 1 d .
O1B O 0.5175(2) 0.00354(17) 0.35565(13) 0.0690(7) Uani 1 1 d .
N1B N 0.4971(2) -0.0095(2) 0.28507(16) 0.0469(7) Uani 1 1 d .
C1B C 0.5364(3) -0.1104(3) 0.2404(2) 0.0496(9) Uani 1 1 d .
C2B C 0.4558(3) -0.1479(3) 0.2824(2) 0.0736(12) Uani 1 1 d .
H2BA H 0.3846 -0.1035 0.2747 0.110 Uiso 1 1 calc R
H2BB H 0.4536 -0.1500 0.3423 0.110 Uiso 1 1 calc R
H2BC H 0.4782 -0.2141 0.2568 0.110 Uiso 1 1 calc R
C3B C 0.6484(3) -0.1784(3) 0.2510(2) 0.0734(12) Uani 1 1 d .
H3BA H 0.6982 -0.1532 0.2242 0.110 Uiso 1 1 calc R
H3BB H 0.6717 -0.2446 0.2248 0.110 Uiso 1 1 calc R
H3BC H 0.6474 -0.1811 0.3107 0.110 Uiso 1 1 calc R
C4B C 0.5281(3) -0.0827(2) 0.1495(2) 0.0515(9) Uani 1 1 d .
C5B C 0.4950(3) -0.1438(3) 0.0993(2) 0.0749(12) Uani 1 1 d .
H5BA H 0.4929 -0.1216 0.0434 0.112 Uiso 1 1 calc R
H5BB H 0.4240 -0.1355 0.1282 0.112 Uiso 1 1 calc R
H5BC H 0.5469 -0.2134 0.0943 0.112 Uiso 1 1 calc R
C6B C 0.6280(3) -0.0772(3) 0.0974(2) 0.0692(11) Uani 1 1 d .
H6BA H 0.6176 -0.0593 0.0416 0.104 Uiso 1 1 calc R
H6BB H 0.6907 -0.1413 0.0923 0.104 Uiso 1 1 calc R
H6BC H 0.6393 -0.0273 0.1252 0.104 Uiso 1 1 calc R
N2B N 0.4400(2) 0.0227(2) 0.16893(16) 0.0496(7) Uani 1 1 d .
O2B O 0.3849(2) 0.06762(17) 0.11602(14) 0.0693(7) Uani 1 1 d .
C7B C 0.4338(3) 0.0632(2) 0.24493(19) 0.0425(8) Uani 1 1 d .
C8B C 0.3681(3) 0.1654(2) 0.27859(18) 0.0428(8) Uani 1 1 d .
C9B C 0.3517(3) 0.2508(3) 0.23830(19) 0.0446(9) Uani 1 1 d .
C91B C 0.4050(3) 0.2581(2) 0.15004(18) 0.0604(10) Uani 1 1 d .
H91D H 0.3779 0.3274 0.1395 0.091 Uiso 1 1 calc R
H91E H 0.3889 0.2228 0.1099 0.091 Uiso 1 1 calc R
H91F H 0.4825 0.2287 0.1437 0.091 Uiso 1 1 calc R
N3B N 0.2803(2) 0.33260(19) 0.28997(15) 0.0452(7) Uani 1 1 d .
N4B N 0.2513(2) 0.2969(2) 0.36420(15) 0.0479(7) Uani 1 1 d .
C41B C 0.1694(3) 0.3676(3) 0.4358(2) 0.0708(12) Uani 1 1 d .
H41C H 0.2016 0.4030 0.4606 0.085 Uiso 1 1 calc R
H41D H 0.1093 0.4168 0.4145 0.085 Uiso 1 1 calc R
C42B C 0.1272(4) 0.3201(4) 0.5014(2) 0.1174(19) Uani 1 1 d .
H42D H 0.0740 0.3700 0.5465 0.176 Uiso 1 1 calc R
H42E H 0.1859 0.2723 0.5238 0.176 Uiso 1 1 calc R
H42F H 0.0936 0.2862 0.4777 0.176 Uiso 1 1 calc R
C10B C 0.3039(3) 0.1990(2) 0.35941(19) 0.0458(9) Uani 1 1 d .
H10B H 0.2986 0.1594 0.4032 0.055 Uiso 1 1 calc R

loop_
_atom_site_aniso_label
_atom_site_aniso_U_11
_atom_site_aniso_U_22
_atom_site_aniso_U_33
_atom_site_aniso_U_23
_atom_site_aniso_U_13
_atom_site_aniso_U_12
Cu1 0.0464(4) 0.0417(4) 0.0318(3) 0.0003(3) -0.0043(3) -0.0162(3)
O1 0.0581(17) 0.0614(17) 0.0494(15) 0.0102(12) -0.0100(13) -0.0296(14)
C1 0.073(5) 0.071(4) 0.086(5) 0.021(3) -0.013(4) -0.033(4)
F1 0.168(11) 0.085(7) 0.081(6) 0.041(5) -0.010(8) -0.056(9)
F2 0.21(2) 0.094(9) 0.136(8) 0.030(6) -0.089(11) -0.098(11)
F3 0.074(14) 0.105(13) 0.33(3) 0.101(15) -0.074(17) -0.043(11)
F1A 0.057(6) 0.056(6) 0.25(2) 0.038(10) -0.017(8) -0.034(4)
F2A 0.094(17) 0.034(6) 0.172(9) 0.012(5) 0.032(10) -0.012(7)
F3A 0.157(13) 0.105(7) 0.121(9) 0.060(6) -0.039(11) -0.022(10)
C2 0.067(3) 0.057(3) 0.055(2) 0.019(2) -0.025(2) -0.037(3)
C3 0.062(3) 0.061(3) 0.045(2) 0.008(2) 0.0027(19) -0.027(2)
C4 0.050(3) 0.054(3) 0.036(2) -0.0042(19) -0.0048(18) -0.025(2)
C5 0.063(4) 0.068(4) 0.058(3) 0.002(3) -0.002(3) -0.034(3)
F4 0.075(9) 0.075(7) 0.15(2) -0.055(12) 0.027(13) -0.035(6)
F5 0.114(10) 0.093(9) 0.076(6) 0.008(8) 0.044(5) -0.030(7)
F6 0.038(5) 0.123(13) 0.101(8) -0.020(7) -0.020(4) 0.003(6)
F4A 0.094(9) 0.132(15) 0.084(9) 0.013(10) -0.002(6) -0.002(7)
F5A 0.070(6) 0.130(16) 0.092(10) -0.069(9) 0.010(7) -0.035(9)
F6A 0.075(6) 0.111(8) 0.123(13) -0.056(7) 0.048(6) -0.066(6)
O2 0.0559(16) 0.0466(14) 0.0388(13) 0.0008(11) -0.0027(11) -0.0239(13)
O1A 0.0437(15) 0.0518(15) 0.0338(13) -0.0054(11) -0.0042(10) -0.0160(12)
N1A 0.0388(18) 0.0445(19) 0.0408(17) -0.0034(15) -0.0076(14) -0.0132(15)
C1A 0.044(2) 0.040(2) 0.044(2) -0.0001(17) -0.0087(17) -0.0167(19)
C2A 0.061(3) 0.061(3) 0.069(2) 0.007(2) -0.003(2) -0.031(2)
C3A 0.054(3) 0.041(2) 0.057(2) -0.0040(18) -0.0151(19) -0.014(2)
C4A 0.043(2) 0.049(2) 0.051(2) -0.0060(18) -0.0105(18) -0.017(2)
C5A 0.061(3) 0.090(3) 0.052(2) -0.012(2) -0.001(2) -0.028(2)
C6A 0.088(3) 0.060(3) 0.089(3) -0.010(2) -0.034(2) -0.032(3)
N2A 0.054(2) 0.052(2) 0.0414(18) -0.0022(16) -0.0103(15) -0.0205(18)
O2A 0.080(2) 0.0713(18) 0.0551(15) 0.0065(14) -0.0324(15) -0.0271(16)
C7A 0.043(2) 0.047(2) 0.038(2) -0.0037(19) -0.0044(17) -0.017(2)
C8A 0.047(2) 0.041(2) 0.049(2) -0.001(2) -0.0120(18) -0.012(2)
C9A 0.076(3) 0.050(3) 0.070(3) 0.009(2) -0.017(2) -0.022(2)
C91A 0.139(4) 0.079(3) 0.068(3) 0.027(2) -0.013(3) -0.043(3)
N3A 0.097(3) 0.054(3) 0.090(3) 0.009(2) -0.034(2) -0.019(2)
N4A 0.074(3) 0.042(2) 0.093(3) -0.016(2) -0.023(2) 0.000(2)
C41A 0.076(4) 0.096(4) 0.157(5) -0.004(4) 0.013(4) 0.009(4)
C42A 0.283(10) 0.132(6) 0.102(4) -0.035(4) 0.026(5) -0.125(7)
C10A 0.055(3) 0.051(3) 0.064(3) -0.007(2) -0.019(2) -0.008(2)
Cu2 0.0632(5) 0.0589(4) 0.0421(4) 0.0090(3) -0.0155(3) -0.0296(4)
O3 0.0683(19) 0.0593(17) 0.0507(15) 0.0071(12) -0.0190(13) -0.0321(15)
C6 0.106(6) 0.072(4) 0.104(5) 0.018(4) -0.042(5) -0.052(5)
F7 0.148(10) 0.078(6) 0.214(19) 0.065(8) -0.143(13) -0.070(7)
F8 0.24(3) 0.100(8) 0.160(9) -0.036(6) 0.063(13) -0.069(12)
F9 0.132(9) 0.088(8) 0.225(19) 0.072(11) -0.103(11) -0.085(8)
F7A 0.32(3) 0.123(10) 0.183(17) 0.092(10) -0.050(14) -0.049(12)
F8A 0.088(9) 0.042(6) 0.34(4) -0.009(11) -0.001(15) -0.009(6)
F9A 0.184(19) 0.071(9) 0.26(3) -0.017(11) -0.112(19) -0.049(9)
C7 0.074(3) 0.061(3) 0.049(2) 0.012(2) -0.023(2) -0.036(3)
C8 0.078(4) 0.080(3) 0.061(3) 0.014(2) -0.014(2) -0.048(3)
C9 0.061(3) 0.083(3) 0.040(2) 0.013(2) -0.009(2) -0.037(3)
C10 0.069(4) 0.089(5) 0.077(5) 0.019(4) -0.005(3) -0.032(4)
F10 0.082(8) 0.26(3) 0.051(5) 0.003(8) -0.032(5) -0.054(12)
F11 0.080(5) 0.142(10) 0.173(11) 0.047(9) -0.016(7) -0.080(6)
F12 0.071(7) 0.099(6) 0.135(11) -0.015(6) 0.033(6) -0.028(5)
F10A 0.074(7) 0.159(10) 0.16(2) 0.070(15) -0.035(13) -0.047(7)
F11A 0.072(6) 0.35(3) 0.067(6) -0.048(12) 0.015(5) -0.077(13)
F12A 0.093(6) 0.125(7) 0.285(17) 0.009(12) -0.064(10) -0.075(5)
O4 0.0608(18) 0.0667(18) 0.0490(15) 0.0118(13) -0.0142(12) -0.0328(15)
Cu3 0.0578(3) 0.0601(3) 0.0443(3) -0.0051(2) -0.0035(2) -0.0205(3)
O5 0.0685(19) 0.0677(18) 0.0552(16) -0.0069(13) -0.0027(13) -0.0347(16)
C11 0.069(5) 0.120(7) 0.091(5) -0.018(5) -0.002(4) -0.052(5)
F13 0.057(5) 0.117(7) 0.176(14) -0.020(10) 0.003(9) -0.012(5)
F14 0.120(13) 0.33(3) 0.096(9) -0.083(14) 0.045(8) -0.147(18)
F15 0.086(11) 0.24(2) 0.183(16) -0.065(18) -0.020(8) -0.082(17)
F13A 0.099(9) 0.116(9) 0.27(2) -0.012(11) 0.012(12) -0.084(7)
F14A 0.115(7) 0.182(16) 0.177(16) 0.052(12) 0.016(11) -0.081(12)
F15A 0.082(6) 0.205(16) 0.177(17) 0.066(16) -0.041(9) -0.038(11)
C12 0.065(3) 0.061(3) 0.070(3) 0.004(2) -0.008(2) -0.030(2)
C13 0.082(3) 0.090(3) 0.061(3) -0.009(2) -0.011(2) -0.047(3)
C14 0.089(4) 0.054(3) 0.046(2) -0.001(2) -0.008(2) -0.034(3)
C15 0.112(6) 0.112(6) 0.061(4) -0.022(4) 0.010(4) -0.069(6)
F16 0.214(16) 0.104(7) 0.038(4) 0.006(4) 0.021(6) -0.094(10)
F17 0.171(14) 0.43(4) 0.108(12) -0.105(18) -0.007(9) -0.18(2)
F18 0.145(14) 0.066(4) 0.072(4) -0.018(3) 0.032(5) -0.015(5)
F16A 0.138(16) 0.46(4) 0.16(2) -0.21(2) 0.067(14) -0.17(3)
F17A 0.38(3) 0.196(13) 0.050(5) 0.014(6) -0.034(11) -0.094(15)
F18A 0.157(17) 0.117(6) 0.094(8) -0.062(6) 0.031(8) -0.092(8)
O6 0.073(2) 0.0671(18) 0.0506(15) -0.0135(13) 0.0025(13) -0.0357(16)
O7 0.0513(17) 0.0624(17) 0.0481(15) 0.0022(13) -0.0044(13) -0.0172(14)
C16 0.059(4) 0.067(4) 0.079(4) 0.010(4) -0.010(3) -0.022(3)
F19 0.093(7) 0.118(9) 0.053(4) 0.021(4) -0.001(4) -0.062(6)
F20 0.067(7) 0.054(9) 0.186(17) 0.061(9) 0.016(8) 0.012(7)
F21 0.074(9) 0.162(11) 0.117(8) -0.034(11) -0.008(7) -0.068(9)
F19A 0.062(7) 0.095(9) 0.211(18) 0.071(11) 0.001(9) -0.013(6)
F20A 0.057(7) 0.117(14) 0.096(6) -0.021(7) 0.011(4) -0.022(7)
F21A 0.063(7) 0.193(14) 0.106(7) -0.045(13) -0.008(5) -0.046(10)
C17 0.049(3) 0.043(2) 0.057(3) 0.006(2) -0.007(2) -0.011(2)
C18 0.062(3) 0.054(3) 0.055(2) 0.005(2) -0.017(2) -0.021(2)
C19 0.063(3) 0.040(2) 0.042(2) 0.0039(18) -0.006(2) -0.010(2)
C20 0.074(4) 0.077(4) 0.051(3) 0.003(3) -0.010(3) -0.024(4)
F22 0.100(8) 0.153(10) 0.051(3) 0.016(6) -0.001(6) -0.071(8)
F23 0.155(16) 0.091(6) 0.057(4) -0.025(4) 0.012(7) -0.028(8)
F24 0.077(5) 0.25(2) 0.055(4) 0.043(9) -0.034(3) -0.064(10)
F22A 0.233(19) 0.074(5) 0.053(4) 0.028(3) -0.007(10) -0.022(10)
F23A 0.073(8) 0.24(2) 0.046(4) -0.022(9) 0.003(4) 0.029(10)
F24A 0.225(18) 0.173(10) 0.053(4) 0.015(6) -0.035(6) -0.136(13)
O8 0.0544(18) 0.0618(17) 0.0420(14) 0.0022(12) -0.0075(12) -0.0146(15)
O1B 0.085(2) 0.0711(18) 0.0372(14) 0.0058(13) -0.0241(13) -0.0192(15)
N1B 0.0459(19) 0.052(2) 0.0330(16) 0.0029(15) -0.0093(14) -0.0137(16)
C1B 0.044(2) 0.046(2) 0.046(2) 0.0015(18) -0.0108(18) -0.009(2)
C2B 0.083(3) 0.064(3) 0.073(3) 0.012(2) -0.009(2) -0.038(3)
C3B 0.057(3) 0.065(3) 0.070(3) 0.006(2) -0.020(2) -0.001(2)
C4B 0.047(2) 0.046(2) 0.045(2) -0.0070(18) -0.0073(18) -0.008(2)
C5B 0.071(3) 0.066(3) 0.072(3) -0.017(2) -0.020(2) -0.016(2)
C6B 0.053(3) 0.078(3) 0.048(2) -0.004(2) 0.0028(19) -0.012(2)
N2B 0.046(2) 0.052(2) 0.0355(16) -0.0030(15) -0.0087(14) -0.0095(17)
O2B 0.0710(19) 0.0708(18) 0.0478(15) 0.0003(13) -0.0334(14) -0.0078(15)
C7B 0.043(2) 0.048(2) 0.0298(19) 0.0009(18) -0.0046(16) -0.017(2)
C8B 0.042(2) 0.042(2) 0.0319(19) -0.0035(17) -0.0047(16) -0.0099(19)
C9B 0.042(2) 0.049(2) 0.0338(19) 0.0029(18) -0.0048(16) -0.014(2)
C91B 0.055(3) 0.057(2) 0.045(2) 0.0056(18) 0.0042(18) -0.012(2)
N3B 0.0473(19) 0.0475(18) 0.0324(15) 0.0040(14) -0.0028(13) -0.0172(16)
N4B 0.052(2) 0.051(2) 0.0280(15) -0.0030(14) 0.0014(13) -0.0164(17)
C41B 0.090(3) 0.057(3) 0.036(2) -0.0080(19) 0.009(2) -0.018(2)
C42B 0.128(4) 0.137(4) 0.071(3) -0.044(3) 0.046(3) -0.076(4)
C10B 0.052(2) 0.040(2) 0.035(2) 0.0025(17) -0.0072(17) -0.014(2)

loop_
_atom_type_symbol
_atom_type_description
_atom_type_scat_dispersion_real
_atom_type_scat_dispersion_imag
_atom_type_scat_source
C C 0.0033 0.0016 'International Tables Vol C Tables 4.2.6.8 and 6.1.1.4'
H H 0.0000 0.0000 'International Tables Vol C Tables 4.2.6.8 and 6.1.1.4'
N N 0.0061 0.0033 'International Tables Vol C Tables 4.2.6.8 and 6.1.1.4'
O O 0.0106 0.0060 'International Tables Vol C Tables 4.2.6.8 and 6.1.1.4'
F F 0.0171 0.0103 'International Tables Vol C Tables 4.2.6.8 and 6.1.1.4'
Cu Cu 0.3201 1.2651 'International Tables Vol C Tables 4.2.6.8 and 6.1.1.4'

loop_
_geom_angle_atom_site_label_1
_geom_angle_atom_site_label_2
_geom_angle_atom_site_label_3
_geom_angle
_geom_angle_site_symmetry_1
_geom_angle_site_symmetry_3
O2 Cu1 O2 180.0 2 .
O2 Cu1 O1A 85.65(8) 2 .
O2 Cu1 O1A 94.35(8) . .
O2 Cu1 O1A 94.35(8) 2 2
O2 Cu1 O1A 85.65(8) . 2
O1A Cu1 O1A 180.0 . 2
O2 Cu1 O1 94.29(8) 2 .
O2 Cu1 O1 85.71(8) . .
O1A Cu1 O1 96.06(8) . .
O1A Cu1 O1 83.94(8) 2 .
O2 Cu1 O1 85.71(8) 2 2
O2 Cu1 O1 94.29(8) . 2
O1A Cu1 O1 83.94(8) . 2
O1A Cu1 O1 96.06(8) 2 2
O1 Cu1 O1 180.0 . 2
C2 O1 Cu1 120.6(2) . .
F3 C1 F1A 122.1(15) . .
F3 C1 F2A 25(2) . .
F1A C1 F2A 106.3(13) . .
F3 C1 F3A 77.9(15) . .
F1A C1 F3A 110.7(13) . .
F2A C1 F3A 101.5(13) . .
F3 C1 F1 111.2(15) . .
F1A C1 F1 77.6(12) . .
F2A C1 F1 129.9(12) . .
F3A C1 F1 38.0(7) . .
F3 C1 F2 109.5(15) . .
F1A C1 F2 22.8(14) . .
F2A C1 F2 88.6(15) . .
F3A C1 F2 129.7(11) . .
F1 C1 F2 100.0(10) . .
F3 C1 C2 115.4(12) . .
F1A C1 C2 113.1(9) . .
F2A C1 C2 112.6(10) . .
F3A C1 C2 112.0(8) . .
F1 C1 C2 110.8(7) . .
F2 C1 C2 108.8(10) . .
F3A F1 C1 68.5(18) . .
F3A F1 F1A 111(2) . .
C1 F1 F1A 48.1(8) . .
F1A F2 C1 66(3) . .
F2A F3 C1 83(4) . .
F2A F3 F3A 133(5) . .
C1 F3 F3A 53.2(10) . .
F2 F1A C1 91(3) . .
F2 F1A F1 144(4) . .
C1 F1A F1 54.2(9) . .
F3 F2A C1 72(4) . .
F1 F3A C1 74(2) . .
F1 F3A F3 117(3) . .
C1 F3A F3 49.0(12) . .
O1 C2 C3 129.0(3) . .
O1 C2 C1 114.4(4) . .
C3 C2 C1 116.5(4) . .
C4 C3 C2 123.0(3) . .
C4 C3 H3A 118.5 . .
C2 C3 H3A 118.5 . .
O2 C4 C3 129.3(3) . .
O2 C4 C5 111.6(3) . .
C3 C4 C5 119.1(4) . .
F4 C5 F5 106.9(18) . .
F4 C5 F6A 121.1(17) . .
F5 C5 F6A 16.4(17) . .
F4 C5 F4A 85(2) . .
F5 C5 F4A 116.5(14) . .
F6A C5 F4A 107.3(15) . .
F4 C5 F6 108(2) . .
F5 C5 F6 105.9(15) . .
F6A C5 F6 92.6(14) . .
F4A C5 F6 23(2) . .
F4 C5 F5A 20(3) . .
F5 C5 F5A 90.6(18) . .
F6A C5 F5A 106.2(18) . .
F4A C5 F5A 102.5(18) . .
F6 C5 F5A 125.0(18) . .
F4 C5 C4 113.1(16) . .
F5 C5 C4 115.7(9) . .
F6A C5 C4 112.3(10) . .
F4A C5 C4 115.5(10) . .
F6 C5 C4 106.9(10) . .
F5A C5 C4 112.2(17) . .
C5 F4 F4A 49.6(13) . .
F4A F6 C5 78(5) . .
F6 F4A C5 79(5) . .
F6 F4A F4 125(6) . .
C5 F4A F4 45.7(13) . .
C4 O2 Cu1 127.7(2) . .
N1A O1A Cu1 126.65(17) . .
O1A N1A C7A 123.9(3) . .
O1A N1A C1A 121.4(3) . .
C7A N1A C1A 112.6(3) . .
N1A C1A C3A 110.9(2) . .
N1A C1A C2A 105.5(3) . .
C3A C1A C2A 110.4(3) . .
N1A C1A C4A 99.6(2) . .
C3A C1A C4A 115.2(3) . .
C2A C1A C4A 114.3(3) . .
C1A C2A H2AA 109.5 . .
C1A C2A H2AB 109.5 . .
H2AA C2A H2AB 109.5 . .
C1A C2A H2AC 109.5 . .
H2AA C2A H2AC 109.5 . .
H2AB C2A H2AC 109.5 . .
C1A C3A H3AA 109.5 . .
C1A C3A H3AB 109.5 . .
H3AA C3A H3AB 109.5 . .
C1A C3A H3AC 109.5 . .
H3AA C3A H3AC 109.5 . .
H3AB C3A H3AC 109.5 . .
N2A C4A C6A 109.6(3) . .
N2A C4A C5A 106.3(3) . .
C6A C4A C5A 110.7(3) . .
N2A C4A C1A 100.6(2) . .
C6A C4A C1A 114.5(3) . .
C5A C4A C1A 114.3(3) . .
C4A C5A H5AA 109.5 . .
C4A C5A H5AB 109.5 . .
H5AA C5A H5AB 109.5 . .
C4A C5A H5AC 109.5 . .
H5AA C5A H5AC 109.5 . .
H5AB C5A H5AC 109.5 . .
C4A C6A H6AA 109.5 . .
C4A C6A H6AB 109.5 . .
H6AA C6A H6AB 109.5 . .
C4A C6A H6AC 109.5 . .
H6AA C6A H6AC 109.5 . .
H6AB C6A H6AC 109.5 . .
O2A N2A C7A 125.9(3) . .
O2A N2A C4A 122.7(3) . .
C7A N2A C4A 111.4(3) . .
N1A C7A N2A 108.0(3) . .
N1A C7A C8A 126.1(3) . .
N2A C7A C8A 125.8(3) . .
C10A C8A C9A 104.4(3) . .
C10A C8A C7A 126.1(3) . .
C9A C8A C7A 129.5(3) . .
N3A C9A C8A 110.9(3) . .
N3A C9A C91A 118.2(4) . .
C8A C9A C91A 130.8(4) . .
C9A C91A H91A 109.5 . .
C9A C91A H91B 109.5 . .
H91A C91A H91B 109.5 . .
C9A C91A H91C 109.5 . .
H91A C91A H91C 109.5 . .
H91B C91A H91C 109.5 . .
C9A N3A N4A 104.5(3) . .
C10A N4A N3A 113.5(3) . .
C10A N4A C41A 128.2(4) . .
N3A N4A C41A 117.8(4) . .
C42A C41A N4A 104.5(5) . .
C42A C41A H41A 110.9 . .
N4A C41A H41A 110.9 . .
C42A C41A H41B 110.9 . .
N4A C41A H41B 110.9 . .
H41A C41A H41B 108.9 . .
C41A C42A H42A 109.5 . .
C41A C42A H42B 109.5 . .
H42A C42A H42B 109.5 . .
C41A C42A H42C 109.5 . .
H42A C42A H42C 109.5 . .
H42B C42A H42C 109.5 . .
N4A C10A C8A 106.8(3) . .
N4A C10A H10A 126.6 . .
C8A C10A H10A 126.6 . .
O4 Cu2 O4 180.0 2_656 .
O4 Cu2 O3 87.99(10) 2_656 .
O4 Cu2 O3 92.01(10) . .
O4 Cu2 O3 92.01(10) 2_656 2_656
O4 Cu2 O3 88.00(10) . 2_656
O3 Cu2 O3 180.00(16) . 2_656
O4 Cu2 O1B 91.10(9) 2_656 .
O4 Cu2 O1B 88.90(9) . .
O3 Cu2 O1B 85.53(8) . .
O3 Cu2 O1B 94.47(8) 2_656 .
O4 Cu2 O1B 88.90(9) 2_656 2_656
O4 Cu2 O1B 91.10(9) . 2_656
O3 Cu2 O1B 94.47(8) . 2_656
O3 Cu2 O1B 85.53(8) 2_656 2_656
O1B Cu2 O1B 180.0 . 2_656
C7 O3 Cu2 124.3(3) . .
F8A C6 F9A 108.9(18) . .
F8A C6 F7A 105.1(18) . .
F9A C6 F7A 109.5(15) . .
F8A C6 F8 31(2) . .
F9A C6 F8 81.9(17) . .
F7A C6 F8 130.3(16) . .
F8A C6 F7 82.3(15) . .
F9A C6 F7 124.9(13) . .
F7A C6 F7 23.9(15) . .
F8 C6 F7 110.6(16) . .
F8A C6 F9 126.1(15) . .
F9A C6 F9 29.2(19) . .
F7A C6 F9 81.5(15) . .
F8 C6 F9 106.3(16) . .
F7 C6 F9 100.6(11) . .
F8A C6 C7 114.3(11) . .
F9A C6 C7 111.4(12) . .
F7A C6 C7 107.3(10) . .
F8 C6 C7 112.9(11) . .
F7 C6 C7 111.6(8) . .
F9 C6 C7 114.1(11) . .
F7A F7 C6 71(3) . .
F7A F7 F8A 116(4) . .
C6 F7 F8A 46.5(9) . .
F8A F8 C6 68(3) . .
F8A F8 F9A 110(4) . .
C6 F8 F9A 47.3(11) . .
F9A F9 C6 68(3) . .
F9A F9 F7A 114(4) . .
C6 F9 F7A 47.3(9) . .
F7 F7A C6 85(4) . .
F7 F7A F9 124(4) . .
C6 F7A F9 51.2(11) . .
F8 F8A C6 81(3) . .
F8 F8A F7 127(4) . .
C6 F8A F7 51.1(12) . .
F9 F9A C6 82(4) . .
F9 F9A F8 124(5) . .
C6 F9A F8 50.8(12) . .
O3 C7 C8 128.3(4) . .
O3 C7 C6 113.2(5) . .
C8 C7 C6 118.5(5) . .
C7 C8 C9 122.1(4) . .
C7 C8 H8A 119.0 . .
C9 C8 H8A 119.0 . .
O4 C9 C8 127.6(4) . .
O4 C9 C10 114.7(4) . .
C8 C9 C10 117.6(5) . .
F10A C10 F11 129.7(13) . .
F10A C10 F11A 102.3(16) . .
F11 C10 F11A 74.4(11) . .
F10A C10 F10 21(2) . .
F11 C10 F10 120.2(14) . .
F11A C10 F10 120.1(15) . .
F10A C10 F12 85.0(15) . .
F11 C10 F12 100.9(11) . .
F11A C10 F12 26.6(14) . .
F10 C10 F12 105.5(14) . .
F10A C10 F12A 100.3(13) . .
F11 C10 F12A 40.9(8) . .
F11A C10 F12A 108.8(13) . .
F10 C10 F12A 83.8(13) . .
F12 C10 F12A 132.4(10) . .
F10A C10 C9 113.4(11) . .
F11 C10 C9 112.7(8) . .
F11A C10 C9 115.6(9) . .
F10 C10 C9 110.0(13) . .
F12 C10 C9 105.7(9) . .
F12A C10 C9 114.7(8) . .
F12A F11 C10 77.5(16) . .
F12A F11 F11A 121(2) . .
C10 F11 F11A 52.9(8) . .
F11A F12 C10 67(3) . .
F11A F12 F10A 99(3) . .
C10 F12 F10A 44.9(11) . .
C10 F10A F12 50.2(9) . .
F12 F11A C10 86(3) . .
F12 F11A F11 139(3) . .
C10 F11A F11 52.8(9) . .
F11 F12A C10 61.6(11) . .
C9 O4 Cu2 125.2(3) . .
O6 Cu3 O5 91.73(10) . .
O6 Cu3 O7 86.52(10) . .
O5 Cu3 O7 172.17(10) . .
O6 Cu3 O8 157.12(10) . .
O5 Cu3 O8 87.50(10) . .
O7 Cu3 O8 91.15(10) . .
O6 Cu3 N3B 104.67(10) . .
O5 Cu3 N3B 93.51(10) . .
O7 Cu3 N3B 94.32(9) . .
O8 Cu3 N3B 98.20(9) . .
C12 O5 Cu3 125.6(2) . .
F15 C11 F13 106.6(14) . .
F15 C11 F14A 107.8(14) . .
F13 C11 F14A 106.6(11) . .
F15 C11 F14 131.4(9) . .
F13 C11 F14 53.2(11) . .
F14A C11 F14 55.2(10) . .
F15 C11 F13A 56.6(9) . .
F13 C11 F13A 139.9(8) . .
F14A C11 F13A 56.6(10) . .
F14 C11 F13A 107.5(15) . .
F15 C11 F15A 50.7(9) . .
F13 C11 F15A 60.2(11) . .
F14A C11 F15A 137.7(9) . .
F14 C11 F15A 107.9(15) . .
F13A C11 F15A 105.6(12) . .
F15 C11 C12 114.1(8) . .
F13 C11 C12 110.2(8) . .
F14A C11 C12 111.2(8) . .
F14 C11 C12 114.4(7) . .
F13A C11 C12 109.9(9) . .
F15A C11 C12 111.1(9) . .
F14 F13 C11 64.0(12) . .
F14 F13 F15A 119.7(19) . .
C11 F13 F15A 62.6(10) . .
F13 F14 F14A 122.3(19) . .
F13 F14 C11 62.8(11) . .
F14A F14 C11 61.9(10) . .
F15A F15 F13A 129(2) . .
F15A F15 C11 68.1(13) . .
F13A F15 C11 63.8(13) . .
F15 F13A F14A 113.4(19) . .
F15 F13A C11 59.6(10) . .
F14A F13A C11 59.8(10) . .
F14 F14A F13A 121(2) . .
F14 F14A C11 62.9(12) . .
F13A F14A C11 63.6(13) . .
F15 F15A F13 114(2) . .
F15 F15A C11 61.3(13) . .
F13 F15A C11 57.3(10) . .
O5 C12 C13 127.6(4) . .
O5 C12 C11 114.5(4) . .
C13 C12 C11 117.9(4) . .
C14 C13 C12 121.3(4) . .
C14 C13 H13A 119.3 . .
C12 C13 H13A 119.3 . .
O6 C14 C13 128.5(4) . .
O6 C14 C15 113.7(5) . .
C13 C14 C15 117.8(5) . .
F16A C15 F18A 112.3(18) . .
F16A C15 F17 127.2(13) . .
F18A C15 F17 32.8(18) . .
F16A C15 F16 54(2) . .
F18A C15 F16 133.8(10) . .
F17 C15 F16 114.4(15) . .
F16A C15 F17A 106.0(17) . .
F18A C15 F17A 99.1(17) . .
F17 C15 F17A 67.2(12) . .
F16 C15 F17A 56.2(12) . .
F16A C15 F18 45(2) . .
F18A C15 F18 78.8(11) . .
F17 C15 F18 108.7(16) . .
F16 C15 F18 98.5(11) . .
F17A C15 F18 143.0(11) . .
F16A C15 C14 117.1(10) . .
F18A C15 C14 113.6(9) . .
F17 C15 C14 114.7(11) . .
F16 C15 C14 111.0(7) . .
F17A C15 C14 106.5(9) . .
F18 C15 C14 108.0(7) . .
F16A F16 F17A 115.4(19) . .
F16A F16 C15 55.3(9) . .
F17A F16 C15 64.6(11) . .
F18A F17 C15 69(2) . .
F18A F17 F17A 126(3) . .
C15 F17 F17A 58.9(11) . .
F16A F18 C15 52.4(13) . .
F16A F18 F18A 89.7(18) . .
C15 F18 F18A 45.7(7) . .
F18 F16A F16 153(3) . .
F18 F16A C15 83(2) . .
F16 F16A C15 71(2) . .
F16 F17A C15 59.2(13) . .
F16 F17A F17 105(2) . .
C15 F17A F17 53.9(10) . .
F17 F18A C15 78(2) . .
F17 F18A F18 128(3) . .
C15 F18A F18 55.5(9) . .
C14 O6 Cu3 125.3(2) . .
C17 O7 Cu3 126.4(2) . .
F20 C16 F19A 118.2(13) . .
F20 C16 F21A 85.4(12) . .
F19A C16 F21A 112.3(14) . .
F20 C16 F20A 16.1(15) . .
F19A C16 F20A 103.8(12) . .
F21A C16 F20A 97.9(10) . .
F20 C16 F21 118.4(13) . .
F19A C16 F21 85.6(12) . .
F21A C16 F21 34.9(10) . .
F20A C16 F21 127.6(11) . .
F20 C16 F19 106.4(12) . .
F19A C16 F19 17.5(15) . .
F21A C16 F19 126.7(12) . .
F20A C16 F19 90.8(12) . .
F21 C16 F19 102.9(12) . .
F20 C16 C17 110.0(10) . .
F19A C16 C17 112.4(9) . .
F21A C16 C17 116.1(10) . .
F20A C16 C17 112.7(9) . .
F21 C16 C17 110.3(9) . .
F19 C16 C17 108.1(9) . .
C16 F20 F21A 48.7(9) . .
F21A F21 C16 71(3) . .
F21 F21A C16 74(3) . .
F21 F21A F20 118(4) . .
C16 F21A F20 45.8(9) . .
O7 C17 C18 126.9(4) . .
O7 C17 C16 115.0(4) . .
C18 C17 C16 118.1(4) . .
C19 C18 C17 121.8(3) . .
C19 C18 H18A 119.1 . .
C17 C18 H18A 119.1 . .
O8 C19 C18 128.3(3) . .
O8 C19 C20 114.2(4) . .
C18 C19 C20 117.5(4) . .
F24 C20 F22A 53.7(8) . .
F24 C20 F23 110.8(10) . .
F22A C20 F23 137.8(7) . .
F24 C20 F22 106.9(9) . .
F22A C20 F22 56.2(9) . .
F23 C20 F22 106.6(9) . .
F24 C20 F23A 131.8(7) . .
F22A C20 F23A 108.4(11) . .
F23 C20 F23A 48.6(10) . .
F22 C20 F23A 59.1(10) . .
F24 C20 F24A 53.2(7) . .
F22A C20 F24A 104.2(10) . .
F23 C20 F24A 61.8(7) . .
F22 C20 F24A 139.2(5) . .
F23A C20 F24A 104.9(11) . .
F24 C20 C19 114.1(6) . .
F22A C20 C19 114.5(6) . .
F23 C20 C19 107.6(7) . .
F22 C20 C19 110.7(5) . .
F23A C20 C19 113.8(6) . .
F24A C20 C19 110.1(6) . .
F22A F22 F23A 113.4(13) . .
F22A F22 C20 60.2(8) . .
F23A F22 C20 60.7(9) . .
F23A F23 C20 67.2(12) . .
F23A F23 F24A 122.4(19) . .
C20 F23 F24A 63.2(8) . .
F22A F24 F24A 128.1(16) . .
F22A F24 C20 63.3(8) . .
F24A F24 C20 69.1(9) . .
F24 F22A F22 122.5(14) . .
F24 F22A C20 63.0(8) . .
F22 F22A C20 63.6(8) . .
F23 F23A F22 122.8(18) . .
F23 F23A C20 64.2(12) . .
F22 F23A C20 60.2(8) . .
F24 F24A F23 108.6(12) . .
F24 F24A C20 57.7(6) . .
F23 F24A C20 55.0(7) . .
C19 O8 Cu3 125.1(2) . .
N1B O1B Cu2 154.7(2) . .
O1B N1B C7B 125.1(3) . .
O1B N1B C1B 122.9(3) . .
C7B N1B C1B 112.0(3) . .
N1B C1B C3B 109.8(3) . .
N1B C1B C2B 105.7(3) . .
C3B C1B C2B 110.8(3) . .
N1B C1B C4B 100.2(3) . .
C3B C1B C4B 115.9(3) . .
C2B C1B C4B 113.4(3) . .
C1B C2B H2BA 109.5 . .
C1B C2B H2BB 109.5 . .
H2BA C2B H2BB 109.5 . .
C1B C2B H2BC 109.5 . .
H2BA C2B H2BC 109.5 . .
H2BB C2B H2BC 109.5 . .
C1B C3B H3BA 109.5 . .
C1B C3B H3BB 109.5 . .
H3BA C3B H3BB 109.5 . .
C1B C3B H3BC 109.5 . .
H3BA C3B H3BC 109.5 . .
H3BB C3B H3BC 109.5 . .
N2B C4B C5B 110.0(3) . .
N2B C4B C6B 106.1(3) . .
C5B C4B C6B 110.6(3) . .
N2B C4B C1B 100.0(2) . .
C5B C4B C1B 115.6(3) . .
C6B C4B C1B 113.6(3) . .
C4B C5B H5BA 109.5 . .
C4B C5B H5BB 109.5 . .
H5BA C5B H5BB 109.5 . .
C4B C5B H5BC 109.5 . .
H5BA C5B H5BC 109.5 . .
H5BB C5B H5BC 109.5 . .
C4B C6B H6BA 109.5 . .
C4B C6B H6BB 109.5 . .
H6BA C6B H6BB 109.5 . .
C4B C6B H6BC 109.5 . .
H6BA C6B H6BC 109.5 . .
H6BB C6B H6BC 109.5 . .
O2B N2B C7B 125.9(3) . .
O2B N2B C4B 122.3(2) . .
C7B N2B C4B 111.6(3) . .
N1B C7B N2B 108.2(3) . .
N1B C7B C8B 125.6(3) . .
N2B C7B C8B 126.2(3) . .
C10B C8B C9B 105.1(3) . .
C10B C8B C7B 125.9(3) . .
C9B C8B C7B 128.9(3) . .
N3B C9B C8B 111.1(3) . .
N3B C9B C91B 121.0(3) . .
C8B C9B C91B 127.9(3) . .
C9B C91B H91D 109.5 . .
C9B C91B H91E 109.5 . .
H91D C91B H91E 109.5 . .
C9B C91B H91F 109.5 . .
H91D C91B H91F 109.5 . .
H91E C91B H91F 109.5 . .
C9B N3B N4B 104.3(2) . .
C9B N3B Cu3 128.4(2) . .
N4B N3B Cu3 127.35(19) . .
C10B N4B N3B 111.8(2) . .
C10B N4B C41B 128.9(3) . .
N3B N4B C41B 119.3(3) . .
C42B C41B N4B 113.3(3) . .
C42B C41B H41C 108.9 . .
N4B C41B H41C 108.9 . .
C42B C41B H41D 108.9 . .
N4B C41B H41D 108.9 . .
H41C C41B H41D 107.7 . .
C41B C42B H42D 109.5 . .
C41B C42B H42E 109.5 . .
H42D C42B H42E 109.5 . .
C41B C42B H42F 109.5 . .
H42D C42B H42F 109.5 . .
H42E C42B H42F 109.5 . .
N4B C10B C8B 107.6(3) . .
N4B C10B H10B 126.2 . .
C8B C10B H10B 126.2 . .

loop_
_geom_bond_atom_site_label_1
_geom_bond_atom_site_label_2
_geom_bond_distance
_geom_bond_site_symmetry_2
Cu1 O2 1.970(2) 2
Cu1 O2 1.970(2) .
Cu1 O1A 1.981(2) .
Cu1 O1A 1.981(2) 2
Cu1 O1 2.261(2) .
Cu1 O1 2.261(2) 2
O1 C2 1.230(4) .
C1 F3 1.24(2) .
C1 F1A 1.243(15) .
C1 F2A 1.291(18) .
C1 F3A 1.314(17) .
C1 F1 1.355(16) .
C1 F2 1.361(18) .
C1 C2 1.537(5) .
F1 F3A 0.869(16) .
F1 F1A 1.63(3) .
F2 F1A 0.53(3) .
F3 F2A 0.55(5) .
F3 F3A 1.61(3) .
C2 C3 1.397(5) .
C3 C4 1.357(4) .
C3 H3A 0.9400 .
C4 O2 1.272(3) .
C4 C5 1.523(5) .
C5 F4 1.24(2) .
C5 F5 1.307(17) .
C5 F6A 1.308(17) .
C5 F4A 1.32(2) .
C5 F6 1.33(2) .
C5 F5A 1.36(3) .
F4 F4A 1.72(4) .
F6 F4A 0.54(5) .
O1A N1A 1.311(3) .
N1A C7A 1.335(4) .
N1A C1A 1.506(4) .
C1A C3A 1.520(4) .
C1A C2A 1.526(4) .
C1A C4A 1.552(4) .
C2A H2AA 0.9700 .
C2A H2AB 0.9700 .
C2A H2AC 0.9700 .
C3A H3AA 0.9700 .
C3A H3AB 0.9700 .
C3A H3AC 0.9700 .
C4A N2A 1.489(4) .
C4A C6A 1.523(4) .
C4A C5A 1.524(4) .
C5A H5AA 0.9700 .
C5A H5AB 0.9700 .
C5A H5AC 0.9700 .
C6A H6AA 0.9700 .
C6A H6AB 0.9700 .
C6A H6AC 0.9700 .
N2A O2A 1.274(3) .
N2A C7A 1.357(4) .
C7A C8A 1.428(4) .
C8A C10A 1.380(4) .
C8A C9A 1.415(4) .
C9A N3A 1.325(4) .
C9A C91A 1.502(5) .
C91A H91A 0.9700 .
C91A H91B 0.9700 .
C91A H91C 0.9700 .
N3A N4A 1.352(4) .
N4A C10A 1.318(4) .
N4A C41A 1.511(6) .
C41A C42A 1.355(7) .
C41A H41A 0.9800 .
C41A H41B 0.9800 .
C42A H42A 0.9700 .
C42A H42B 0.9700 .
C42A H42C 0.9700 .
C10A H10A 0.9400 .
Cu2 O4 1.947(2) 2_656
Cu2 O4 1.947(2) .
Cu2 O3 1.953(2) .
Cu2 O3 1.953(2) 2_656
Cu2 O1B 2.313(2) .
Cu2 O1B 2.313(2) 2_656
O3 C7 1.251(4) .
C6 F8A 1.23(2) .
C6 F9A 1.25(2) .
C6 F7A 1.256(19) .
C6 F8 1.32(2) .
C6 F7 1.321(17) .
C6 F9 1.33(2) .
C6 C7 1.528(6) .
F7 F7A 0.54(3) .
F7 F8A 1.68(3) .
F8 F8A 0.69(5) .
F8 F9A 1.68(4) .
F9 F9A 0.65(4) .
F9 F7A 1.69(3) .
C7 C8 1.377(5) .
C8 C9 1.381(5) .
C8 H8A 0.9400 .
C9 O4 1.248(4) .
C9 C10 1.524(6) .
C10 F10A 1.24(2) .
C10 F11 1.245(12) .
C10 F11A 1.247(17) .
C10 F10 1.307(19) .
C10 F12 1.350(17) .
C10 F12A 1.383(13) .
F11 F12A 0.928(15) .
F11 F11A 1.51(2) .
F12 F11A 0.61(3) .
F12 F10A 1.75(3) .
Cu3 O6 1.938(2) .
Cu3 O5 1.939(2) .
Cu3 O7 1.944(2) .
Cu3 O8 1.963(2) .
Cu3 N3B 2.273(3) .
O5 C12 1.258(4) .
C11 F15 1.260(15) .
C11 F13 1.262(13) .
C11 F14A 1.266(14) .
C11 F14 1.276(13) .
C11 F13A 1.311(16) .
C11 F15A 1.332(16) .
C11 C12 1.532(6) .
F13 F14 1.14(2) .
F13 F15A 1.30(2) .
F14 F14A 1.18(2) .
F15 F15A 1.111(18) .
F15 F13A 1.22(2) .
F13A F14A 1.22(2) .
C12 C13 1.386(5) .
C13 C14 1.369(5) .
C13 H13A 0.9400 .
C14 O6 1.255(4) .
C14 C15 1.548(6) .
C15 F16A 1.116(14) .
C15 F18A 1.212(14) .
C15 F17 1.273(19) .
C15 F16 1.283(15) .
C15 F17A 1.350(16) .
C15 F18 1.397(17) .
F16 F16A 1.09(4) .
F16 F17A 1.24(3) .
F17 F18A 0.70(4) .
F17 F17A 1.45(2) .
F18 F16A 1.00(4) .
F18 F18A 1.66(2) .
O7 C17 1.250(4) .
C16 F20 1.247(16) .
C16 F19A 1.288(18) .
C16 F21A 1.31(2) .
C16 F20A 1.314(17) .
C16 F21 1.33(2) .
C16 F19 1.356(17) .
C16 C17 1.528(5) .
F20 F21A 1.73(3) .
F21 F21A 0.79(2) .
C17 C18 1.388(4) .
C18 C19 1.384(5) .
C18 H18A 0.9400 .
C19 O8 1.241(4) .
C19 C20 1.547(5) .
C20 F24 1.248(10) .
C20 F22A 1.250(10) .
C20 F23 1.266(13) .
C20 F22 1.290(9) .
C20 F23A 1.297(12) .
C20 F24A 1.380(11) .
F22 F22A 1.197(17) .
F22 F23A 1.276(19) .
F23 F23A 1.06(2) .
F23 F24A 1.362(15) .
F24 F22A 1.127(14) .
F24 F24A 1.182(15) .
O1B N1B 1.281(3) .
N1B C7B 1.344(4) .
N1B C1B 1.500(4) .
C1B C3B 1.511(4) .
C1B C2B 1.529(4) .
C1B C4B 1.551(4) .
C2B H2BA 0.9700 .
C2B H2BB 0.9700 .
C2B H2BC 0.9700 .
C3B H3BA 0.9700 .
C3B H3BB 0.9700 .
C3B H3BC 0.9700 .
C4B N2B 1.506(4) .
C4B C5B 1.518(4) .
C4B C6B 1.528(4) .
C5B H5BA 0.9700 .
C5B H5BB 0.9700 .
C5B H5BC 0.9700 .
C6B H6BA 0.9700 .
C6B H6BB 0.9700 .
C6B H6BC 0.9700 .
N2B O2B 1.275(3) .
N2B C7B 1.352(3) .
C7B C8B 1.437(4) .
C8B C10B 1.380(4) .
C8B C9B 1.391(4) .
C9B N3B 1.340(4) .
C9B C91B 1.502(4) .
C91B H91D 0.9700 .
C91B H91E 0.9700 .
C91B H91F 0.9700 .
N3B N4B 1.378(3) .
N4B C10B 1.321(4) .
N4B C41B 1.477(4) .
C41B C42B 1.454(5) .
C41B H41C 0.9800 .
C41B H41D 0.9800 .
C42B H42D 0.9700 .
C42B H42E 0.9700 .
C42B H42F 0.9700 .
C10B H10B 0.9400 .
